data_2205076
loop_
_publ_author_name
'Bhuvanesh, Nattamai S. P.'
'Reibenspies, Joseph H.'

_publ_section_title
;
 4-Bromophenylboronic acid ethanol 0.04-solvate
;
_journal_issue 2
_journal_name_full 'Acta Crystallographica Section E'
_journal_page_first o362
_journal_page_last o364
_journal_paper_doi 10.1107/S1600536804033744
_journal_volume 61
_journal_year 2005
_chemical_formula_iupac 'C6 H6 B Br O2, 0.04 C2 H6 O1'
_chemical_formula_moiety 'C6 H6 B Br O2, 0.04 C2 H6 O1'
_chemical_formula_sum 'C6.08 H6.24 B Br O2.04'
_chemical_formula_weight 202.67
_chemical_name_common 'p-bromophenylboronic acid'
_chemical_name_systematic
;
 4-bromophenylboronic acid'
;
_space_group_IT_number 12
_symmetry_cell_setting monoclinic
_symmetry_space_group_name_Hall '-C 2y'
_symmetry_space_group_name_H-M 'C 1 2/m 1'
_atom_sites_solution_hydrogens geom
_atom_sites_solution_primary direct
_atom_sites_solution_secondary difmap
_cell_angle_alpha 90.00
_cell_angle_beta 101.902(2)
_cell_angle_gamma 90.00
_cell_formula_units_Z 16
_cell_length_a 29.1857(11)
_cell_length_b 9.8249(4)
_cell_length_c 12.0285(5)
_cell_measurement_reflns_used 5323
_cell_measurement_temperature 110(2)
_cell_measurement_theta_max 58.54
_cell_measurement_theta_min 3.10
_cell_volume 3375.0(2)
_computing_cell_refinement 'CELL-NOW (Sheldrick, 2003) and SAINT (Bruker--Nonius, 2003)'
_computing_data_collection 'FRAMBO (Bruker--Nonius, 2003)'
_computing_data_reduction
;
SAINT
;
_computing_molecular_graphics 'X-seed (Barbour, 1999) and Diamond (Brandenbourg, 2001)'
_computing_publication_material
;SHELXTL (Sheldrick, 2001) and Platon (Spek, 2004)  as incorporated
in WinGX (Farrugia, 1999)
;
_computing_structure_refinement 'SHELXL97 (Sheldrick, 2001)'
_computing_structure_solution 'SHELXS97 (Sheldrick, 2001)'
_diffrn_ambient_temperature 110(2)
_diffrn_measured_fraction_theta_full 0.975
_diffrn_measured_fraction_theta_max 0.975
_diffrn_measurement_device_type 'BRUKER GADDS D8 Discover'
_diffrn_measurement_method '\f and \w scans'
_diffrn_radiation_monochromator graphite
_diffrn_radiation_source 'fine-focus sealed tube'
_diffrn_radiation_type CuK\a
_diffrn_radiation_wavelength 1.54178
_diffrn_reflns_av_R_equivalents 0.0406
_diffrn_reflns_av_sigmaI/netI 0.0262
_diffrn_reflns_limit_h_max 32
_diffrn_reflns_limit_h_min -32
_diffrn_reflns_limit_k_max 10
_diffrn_reflns_limit_k_min -10
_diffrn_reflns_limit_l_max 13
_diffrn_reflns_limit_l_min -13
_diffrn_reflns_number 15334
_diffrn_reflns_theta_full 58.93
_diffrn_reflns_theta_max 58.93
_diffrn_reflns_theta_min 6.20
_diffrn_standards_decay_% '< 1'
_diffrn_standards_interval_count 0
_diffrn_standards_interval_time 0
_diffrn_standards_number 0
_exptl_absorpt_coefficient_mu 6.169
_exptl_absorpt_correction_T_max 0.7905
_exptl_absorpt_correction_T_min 0.6382
_exptl_absorpt_correction_type multi-scan
_exptl_absorpt_process_details '(SADABS; Sheldrick, 2004)'
_exptl_crystal_colour colorless
_exptl_crystal_density_diffrn 1.595
_exptl_crystal_density_method 'not measured'
_exptl_crystal_description block
_exptl_crystal_F_000 1585
_exptl_crystal_size_max 0.08
_exptl_crystal_size_mid 0.06
_exptl_crystal_size_min 0.04
_refine_diff_density_max 1.108
_refine_diff_density_min -0.951
_refine_ls_extinction_method none
_refine_ls_goodness_of_fit_ref 1.053
_refine_ls_hydrogen_treatment constr
_refine_ls_matrix_type full
_refine_ls_number_parameters 219
_refine_ls_number_reflns 2529
_refine_ls_number_restraints 0
_refine_ls_restrained_S_all 1.053
_refine_ls_R_factor_all 0.0645
_refine_ls_R_factor_gt 0.0495
_refine_ls_shift/su_max 0.001
_refine_ls_shift/su_mean 0.000
_refine_ls_structure_factor_coef Fsqd
_refine_ls_weighting_details 'calc w=1/[\s^2^(Fo^2^)+(0.0951P)^2^+7.7358P] where P=(Fo^2^+2Fc^2^)/3'
_refine_ls_weighting_scheme calc
_refine_ls_wR_factor_gt 0.1380
_refine_ls_wR_factor_ref 0.1487
_reflns_number_gt 1953
_reflns_number_total 2529
_reflns_threshold_expression I>2\s(I)
_cod_data_source_file hg6113.cif
_cod_data_source_block I
_cod_depositor_comments
;
The following automatic conversions were performed:
'_symmetry_cell_setting' value 'Monoclinic' changed to 'monoclinic'
according to '/home/saulius/struct/CIF-dictionaries/cif_core.dic'
dictionary named 'cif_core.dic' version 2.4.1 from 2010-06-29.

Automatic conversion script
Id: cif_fix_enum 1527 2010-12-29 10:47:43Z saulius 

The following automatic conversions were performed:

'_symmetry_cell_setting' value 'Monoclinic' changed to 'monoclinic'
according to /home/saulius/struct/CIF-dictionaries/cif_core.dic
dictionary named 'cif_core.dic' version 2.4.1 from 2010-06-29.

Automatic conversion script
Id: cif_fix_values 1715 2011-07-08 13:25:40Z adriana 
;
_cod_original_sg_symbol_H-M 'C 2/m'
_cod_database_code 2205076
_cod_database_fobs_code 2205076

loop_
_symmetry_equiv_pos_as_xyz
'x, y, z'
'-x, y, -z'
'x+1/2, y+1/2, z'
'-x+1/2, y+1/2, -z'
'-x, -y, -z'
'x, -y, z'
'-x+1/2, -y+1/2, -z'
'x+1/2, -y+1/2, z'

loop_
_atom_site_label
_atom_site_fract_x
_atom_site_fract_y
_atom_site_fract_z
_atom_site_U_iso_or_equiv
_atom_site_adp_type
_atom_site_calc_flag
_atom_site_refinement_flags
_atom_site_occupancy
_atom_site_type_symbol
Br1 0.10930(3) 0.0000 1.15897(6) 0.0553(3) Uani d S 1 Br
Br2 0.18168(3) 0.0000 0.43533(7) 0.0561(3) Uani d S 1 Br
Br3 0.26821(3) 0.0000 0.74754(10) 0.0767(4) Uani d S 1 Br
Br4 0.24421(4) 0.0000 1.11904(9) 0.1026(5) Uani d S 1 Br
B1 0.3895(3) 0.0000 0.3777(7) 0.0364(18) Uani d S 1 B
B2 0.4722(3) 0.0000 0.6587(6) 0.0332(18) Uani d S 1 B
B3 -0.0174(3) 0.0000 0.6723(6) 0.0327(17) Uani d S 1 B
B4 0.1077(3) 0.0000 0.6452(6) 0.0316(17) Uani d S 1 B
C1 0.3372(2) 0.0000 0.3902(5) 0.0319(15) Uani d S 1 C
C2 0.31330(17) 0.1214(5) 0.3959(4) 0.0417(12) Uani d . 1 C
H2 0.3289 0.2054 0.3913 0.050 Uiso calc R 1 H
C3 0.26742(17) 0.1220(6) 0.4080(4) 0.0432(13) Uani d . 1 C
H3 0.2515 0.2057 0.4114 0.052 Uiso calc R 1 H
C4 0.2448(2) 0.0000 0.4151(6) 0.0413(17) Uani d S 1 C
C5 0.4204(2) 0.0000 0.6800(5) 0.0325(15) Uani d S 1 C
C6 0.39688(18) 0.1209(5) 0.6913(5) 0.0476(13) Uani d . 1 C
H6 0.4121 0.2050 0.6841 0.057 Uiso calc R 1 H
C7 0.35231(19) 0.1223(6) 0.7125(5) 0.0554(15) Uani d . 1 C
H7 0.3372 0.2062 0.7214 0.066 Uiso calc R 1 H
C8 0.3297(3) 0.0000 0.7209(7) 0.050(2) Uani d S 1 C
C9 0.0142(2) 0.0000 0.7927(5) 0.0309(15) Uani d S 1 C
C10 0.0292(2) 0.1183(6) 0.8500(5) 0.0595(17) Uani d . 1 C
H10 0.0203 0.2027 0.8134 0.071 Uiso calc R 1 H
C11 0.0569(3) 0.1196(6) 0.9599(5) 0.0683(19) Uani d . 1 C
H11 0.0661 0.2033 0.9974 0.082 Uiso calc R 1 H
C12 0.0705(3) 0.0000 1.0117(6) 0.0451(18) Uani d S 1 C
C13 0.1415(2) 0.0000 0.7645(6) 0.0329(15) Uani d S 1 C
C14 0.15724(19) 0.1206(6) 0.8203(4) 0.0486(14) Uani d . 1 C
H14 0.1473 0.2050 0.7848 0.058 Uiso calc R 1 H
C15 0.1872(2) 0.1208(7) 0.9267(5) 0.0608(17) Uani d . 1 C
H15 0.1973 0.2043 0.9637 0.073 Uiso calc R 1 H
C16 0.2020(3) 0.0000 0.9772(6) 0.057(2) Uani d S 1 C
O1 -0.03255(12) -0.1186(3) 0.6166(3) 0.0396(8) Uani d . 1 O
H1 -0.0431 -0.1020 0.5476 0.059 Uiso calc R 1 H
O2 0.49501(12) 0.1180(3) 0.6497(3) 0.0419(8) Uani d . 1 O
H2A 0.4984 0.1279 0.5824 0.063 Uiso calc R 1 H
O3 0.41357(12) 0.1171(3) 0.3713(3) 0.0470(9) Uani d . 1 O
H3A 0.4238 0.1176 0.3109 0.071 Uiso calc R 1 H
O4 0.09238(12) 0.1174(3) 0.5902(3) 0.0415(8) Uani d . 1 O
H4 0.0930 0.1097 0.5210 0.062 Uiso calc R 1 H
O20 0.0713(9) 0.5000 1.0222(18) 0.022(4) Uani d SP 0.16 O
H20A 0.0420 0.5000 0.9954 0.033 Uiso d SPR 0.16 H
C21 0.1441(13) 0.5000 0.941(3) 0.022(4) Uani d SP 0.16 C
H21A 0.1480 0.5000 0.8641 0.033 Uiso d SPR 0.16 H
H21B 0.1586 0.5798 0.9794 0.033 Uiso d PR 0.16 H
C22 0.0908(14) 0.5000 0.944(3) 0.022(4) Uani d SP 0.16 C
H22A 0.0787 0.5778 0.8993 0.026 Uiso d PR 0.16 H

loop_
_atom_site_aniso_label
_atom_site_aniso_U_11
_atom_site_aniso_U_22
_atom_site_aniso_U_33
_atom_site_aniso_U_12
_atom_site_aniso_U_13
_atom_site_aniso_U_23
Br1 0.0429(5) 0.0807(7) 0.0380(5) 0.000 -0.0016(4) 0.000
Br2 0.0305(5) 0.0858(7) 0.0529(5) 0.000 0.0109(4) 0.000
Br3 0.0407(6) 0.0923(8) 0.1066(8) 0.000 0.0370(6) 0.000
Br4 0.0763(8) 0.1737(14) 0.0440(6) 0.000 -0.0193(5) 0.000
B1 0.040(5) 0.032(5) 0.036(4) 0.000 0.004(4) 0.000
B2 0.038(5) 0.029(5) 0.032(4) 0.000 0.005(3) 0.000
B3 0.033(4) 0.030(5) 0.037(4) 0.000 0.011(3) 0.000
B4 0.025(4) 0.030(4) 0.041(4) 0.000 0.011(3) 0.000
C1 0.033(4) 0.029(4) 0.034(3) 0.000 0.006(3) 0.000
C2 0.041(3) 0.035(3) 0.049(3) -0.003(2) 0.009(2) -0.002(2)
C3 0.035(3) 0.042(3) 0.053(3) 0.006(2) 0.010(2) -0.006(2)
C4 0.031(4) 0.059(5) 0.034(4) 0.000 0.007(3) 0.000
C5 0.033(4) 0.030(4) 0.034(3) 0.000 0.006(3) 0.000
C6 0.040(3) 0.032(3) 0.074(4) 0.003(2) 0.022(3) 0.006(3)
C7 0.045(3) 0.045(3) 0.082(4) 0.011(3) 0.026(3) 0.004(3)
C8 0.036(4) 0.054(5) 0.062(5) 0.000 0.018(4) 0.000
C9 0.028(4) 0.028(4) 0.036(4) 0.000 0.006(3) 0.000
C10 0.079(4) 0.033(3) 0.052(3) -0.007(3) -0.019(3) 0.006(2)
C11 0.101(5) 0.038(3) 0.051(3) -0.016(3) -0.019(3) -0.005(3)
C12 0.032(4) 0.066(6) 0.036(4) 0.000 0.003(3) 0.000
C13 0.034(4) 0.033(4) 0.036(3) 0.000 0.016(3) 0.000
C14 0.048(3) 0.055(4) 0.040(3) -0.006(3) 0.003(3) -0.006(2)
C15 0.060(4) 0.071(5) 0.048(3) -0.011(3) 0.003(3) -0.017(3)
C16 0.040(5) 0.093(7) 0.036(4) 0.000 0.006(4) 0.000
O1 0.043(2) 0.0304(18) 0.0410(18) 0.0009(15) -0.0001(16) -0.0060(14)
O2 0.0363(19) 0.0299(19) 0.059(2) -0.0029(15) 0.0089(17) 0.0078(16)
O3 0.039(2) 0.037(2) 0.069(2) -0.0090(16) 0.0181(18) -0.0064(17)
O4 0.041(2) 0.0378(19) 0.0436(19) 0.0097(15) 0.0031(17) 0.0067(15)
O20 0.046(12) 0.003(8) 0.016(8) 0.000 0.005(8) 0.000
C21 0.046(12) 0.003(8) 0.016(8) 0.000 0.005(8) 0.000
C22 0.046(12) 0.003(8) 0.016(8) 0.000 0.005(8) 0.000

loop_
_atom_type_symbol
_atom_type_description
_atom_type_scat_dispersion_real
_atom_type_scat_dispersion_imag
_atom_type_scat_source
C C 0.0181 0.0091 'International Tables Vol C Tables 4.2.6.8 and 6.1.1.4'
H H 0.0000 0.0000 'International Tables Vol C Tables 4.2.6.8 and 6.1.1.4'
B B 0.0090 0.0039 'International Tables Vol C Tables 4.2.6.8 and 6.1.1.4'
O O 0.0492 0.0322 'International Tables Vol C Tables 4.2.6.8 and 6.1.1.4'
Br Br -0.6763 1.2805 'International Tables Vol C Tables 4.2.6.8 and 6.1.1.4'

loop_
_geom_angle_atom_site_label_1
_geom_angle_atom_site_label_2
_geom_angle_atom_site_label_3
_geom_angle_site_symmetry_1
_geom_angle_site_symmetry_3
_geom_angle
O3 B1 O3 6 . 115.7(7)
O3 B1 C1 6 . 122.1(3)
O3 B1 C1 . . 122.1(3)
O2 B2 O2 . 6 118.0(6)
O2 B2 C5 . . 121.0(3)
O2 B2 C5 6 . 121.0(3)
O1 B3 O1 . 6 116.4(6)
O1 B3 C9 . . 121.8(3)
O1 B3 C9 6 . 121.8(3)
O4 B4 O4 6 . 116.3(6)
O4 B4 C13 6 . 121.9(3)
O4 B4 C13 . . 121.9(3)
C2 C1 C2 6 . 118.2(6)
C2 C1 B1 6 . 120.9(3)
C2 C1 B1 . . 120.9(3)
C3 C2 C1 . . 121.1(5)
C3 C2 H2 . . 119.4
C1 C2 H2 . . 119.4
C2 C3 C4 . . 119.4(5)
C2 C3 H3 . . 120.3
C4 C3 H3 . . 120.3
C3 C4 C3 . 6 120.7(6)
C3 C4 Br2 . . 119.7(3)
C3 C4 Br2 6 . 119.7(3)
C6 C5 C6 6 . 117.1(6)
C6 C5 B2 6 . 121.4(3)
C6 C5 B2 . . 121.4(3)
C7 C6 C5 . . 122.0(5)
C7 C6 H6 . . 119.0
C5 C6 H6 . . 119.0
C6 C7 C8 . . 119.1(5)
C6 C7 H7 . . 120.4
C8 C7 H7 . . 120.4
C7 C8 C7 . 6 120.5(7)
C7 C8 Br3 . . 119.7(3)
C7 C8 Br3 6 . 119.7(3)
C10 C9 C10 . 6 115.4(7)
C10 C9 B3 . . 122.3(3)
C10 C9 B3 6 . 122.3(3)
C9 C10 C11 . . 122.8(5)
C9 C10 H10 . . 118.6
C11 C10 H10 . . 118.6
C12 C11 C10 . . 119.0(6)
C12 C11 H11 . . 120.5
C10 C11 H11 . . 120.5
C11 C12 C11 6 . 120.9(7)
C11 C12 Br1 6 . 119.5(4)
C11 C12 Br1 . . 119.5(4)
C14 C13 C14 . 6 116.7(7)
C14 C13 B4 . . 121.7(3)
C14 C13 B4 6 . 121.7(3)
C13 C14 C15 . . 121.7(6)
C13 C14 H14 . . 119.1
C15 C14 H14 . . 119.1
C16 C15 C14 . . 119.3(6)
C16 C15 H15 . . 120.4
C14 C15 H15 . . 120.4
C15 C16 C15 6 . 121.3(8)
C15 C16 Br4 6 . 119.4(4)
C15 C16 Br4 . . 119.4(4)
B3 O1 H1 . . 109.5
B2 O2 H2A . . 109.5
B1 O3 H3A . . 109.5
B4 O4 H4 . . 109.5
C22 O20 H20A . . 108.0
C22 C21 H21A . . 109.7
C22 C21 H21B . . 109.3
H21A C21 H21B . . 109.5
O20 C22 C21 . . 131(3)
O20 C22 H22A . . 105.0
C21 C22 H22A . . 104.1

loop_
_geom_bond_atom_site_label_1
_geom_bond_atom_site_label_2
_geom_bond_site_symmetry_2
_geom_bond_distance
Br1 C12 . 1.896(7)
Br2 C4 . 1.908(7)
Br3 C8 . 1.888(7)
Br4 C16 . 1.887(8)
B1 O3 6 1.359(6)
B1 O3 . 1.359(6)
B1 C1 . 1.565(10)
B2 O2 . 1.353(5)
B2 O2 6 1.353(5)
B2 C5 . 1.585(10)
B3 O1 . 1.371(5)
B3 O1 6 1.371(5)
B3 C9 . 1.549(10)
B4 O4 6 1.358(5)
B4 O4 . 1.358(5)
B4 C13 . 1.565(10)
C1 C2 6 1.390(6)
C1 C2 . 1.390(6)
C2 C3 . 1.377(7)
C2 H2 . 0.9500
C3 C4 . 1.379(6)
C3 H3 . 0.9500
C4 C3 6 1.379(6)
C5 C6 6 1.392(6)
C5 C6 . 1.392(6)
C6 C7 . 1.376(7)
C6 H6 . 0.9500
C7 C8 . 1.384(7)
C7 H7 . 0.9500
C8 C7 6 1.384(7)
C9 C10 . 1.375(7)
C9 C10 6 1.375(7)
C10 C11 . 1.401(8)
C10 H10 . 0.9500
C11 C12 . 1.350(7)
C11 H11 . 0.9500
C12 C11 6 1.350(7)
C13 C14 . 1.392(7)
C13 C14 6 1.392(7)
C14 C15 . 1.395(8)
C14 H14 . 0.9500
C15 C16 . 1.361(8)
C15 H15 . 0.9500
C16 C15 6 1.361(8)
O1 H1 . 0.8400
O2 H2A . 0.8400
O3 H3A . 0.8400
O4 H4 . 0.8400
O20 C22 . 1.20(4)
O20 H20A . 0.8499
C21 C22 . 1.56(5)
C21 H21A . 0.9600
C21 H21B . 0.9600
C22 H22A . 0.9600

loop_
_geom_torsion_atom_site_label_1
_geom_torsion_atom_site_label_2
_geom_torsion_atom_site_label_3
_geom_torsion_atom_site_label_4
_geom_torsion_site_symmetry_1
_geom_torsion_site_symmetry_4
_geom_torsion
O3 B1 C1 C2 6 6 0.3(10)
O3 B1 C1 C2 . 6 179.7(6)
O3 B1 C1 C2 6 . -179.7(6)
O3 B1 C1 C2 . . -0.3(10)
C2 C1 C2 C3 6 . 0.7(10)
B1 C1 C2 C3 . . -179.4(5)
C1 C2 C3 C4 . . 0.3(8)
C2 C3 C4 C3 . 6 -1.2(10)
C2 C3 C4 Br2 . . 178.6(4)
O2 B2 C5 C6 . 6 -178.9(6)
O2 B2 C5 C6 6 6 0.7(10)
O2 B2 C5 C6 . . -0.7(10)
O2 B2 C5 C6 6 . 178.9(6)
C6 C5 C6 C7 6 . -0.1(11)
B2 C5 C6 C7 . . -178.4(6)
C5 C6 C7 C8 . . -1.2(10)
C6 C7 C8 C7 . 6 2.6(12)
C6 C7 C8 Br3 . . -179.0(5)
O1 B3 C9 C10 . . -179.2(6)
O1 B3 C9 C10 6 . -0.5(10)
O1 B3 C9 C10 . 6 0.5(10)
O1 B3 C9 C10 6 6 179.2(6)
C10 C9 C10 C11 6 . -1.1(12)
B3 C9 C10 C11 . . 178.6(6)
C9 C10 C11 C12 . . 1.2(11)
C10 C11 C12 C11 . 6 -1.2(13)
C10 C11 C12 Br1 . . 178.5(5)
O4 B4 C13 C14 6 . 179.7(5)
O4 B4 C13 C14 . . 0.4(9)
O4 B4 C13 C14 6 6 -0.4(9)
O4 B4 C13 C14 . 6 -179.7(5)
C14 C13 C14 C15 6 . -0.2(10)
B4 C13 C14 C15 . . 179.8(5)
C13 C14 C15 C16 . . 0.7(9)
C14 C15 C16 C15 . 6 -1.3(12)
C14 C15 C16 Br4 . . 177.9(4)
